data_1566980
loop_
_publ_author_name
'Parr, Joseph M.'
'White, Andrew J. P.'
'Crimmin, Mark R.'

_publ_section_title
;
 Magnesium-stabilised transition metal formyl complexes: structures,
 bonding, and ethenediolate formation.
;
_journal_issue 22
_journal_name_full 'Chemical science'
_journal_page_first 6592
_journal_page_last 6598
_journal_paper_doi 10.1039/d2sc02063g
_journal_volume 13
_journal_year 2022
_chemical_formula_moiety 'C67 H91 Mg2 Mn N4 O3'
_chemical_formula_sum 'C67 H91 Mg2 Mn N4 O3'
_chemical_formula_weight 1103.99
_space_group_crystal_system monoclinic
_space_group_IT_number 14
_space_group_name_Hall '-P 2ybc'
_space_group_name_H-M_alt 'P 1 21/c 1'
_atom_sites_solution_hydrogens mixed
_atom_sites_solution_primary dual
_audit_creation_date 2021-10-15
_audit_creation_method
;
Olex2 1.3
(compiled 2020.11.12 svn.r5f609507 for OlexSys, GUI svn.r6408)
;
_audit_update_record
;
2021-10-15 deposited with the CCDC.	2022-05-16 downloaded from the CCDC.
;
_cell_angle_alpha 90
_cell_angle_beta 97.903(5)
_cell_angle_gamma 90
_cell_formula_units_Z 4
_cell_length_a 15.2588(7)
_cell_length_b 12.9668(5)
_cell_length_c 35.832(3)
_cell_measurement_reflns_used 5535
_cell_measurement_temperature 172.95(10)
_cell_measurement_theta_max 26.0450
_cell_measurement_theta_min 2.7560
_cell_volume 7022.3(7)
_computing_cell_refinement 'CrysAlisPro 1.171.38.46 (Rigaku OD, 2015)'
_computing_data_collection 'CrysAlisPro 1.171.38.46 (Rigaku OD, 2015)'
_computing_data_reduction 'CrysAlisPro 1.171.38.46 (Rigaku OD, 2015)'
_computing_molecular_graphics 'Olex2 1.3 (Dolomanov et al., 2009)'
_computing_publication_material 'Olex2 1.3 (Dolomanov et al., 2009)'
_computing_structure_refinement 'SHELXL 2018/3 (Sheldrick, 2015)'
_computing_structure_solution 'SHELXT 2018/2 (Sheldrick, 2018)'
_diffrn_ambient_environment N~2~
_diffrn_ambient_temperature 172.95(10)
_diffrn_detector 'CCD plate'
_diffrn_detector_area_resol_mean 16.0382
_diffrn_detector_type Eos
_diffrn_measured_fraction_theta_full 0.989
_diffrn_measured_fraction_theta_max 0.797
_diffrn_measurement_details
;
List of Runs (angles in degrees, time in seconds):

  # Type    Start    End  Width  t~exp~   \w     \q     \k     \f   Frames
#--------------------------------------------------------------------------
  1  \w    -23.00  84.00   1.00   13.61    --   14.43   0.00 -30.00  107
  2  \w     -5.00  53.00   1.00   13.61    --   14.43  37.00  30.00   58
;
_diffrn_measurement_device 'four-circle diffractometer'
_diffrn_measurement_device_type 'Xcalibur, Eos'
_diffrn_measurement_method '\w scans'
_diffrn_orient_matrix_type 'CrysAlisPro convention (1999,Acta A55,543-557)'
_diffrn_orient_matrix_UB_11 -0.0057829000
_diffrn_orient_matrix_UB_12 0.0183410000
_diffrn_orient_matrix_UB_13 0.0181178000
_diffrn_orient_matrix_UB_21 -0.0357743000
_diffrn_orient_matrix_UB_22 0.0313238000
_diffrn_orient_matrix_UB_23 -0.0081565000
_diffrn_orient_matrix_UB_31 -0.0298766000
_diffrn_orient_matrix_UB_32 -0.0409710000
_diffrn_orient_matrix_UB_33 0.0019037000
_diffrn_radiation_monochromator graphite
_diffrn_radiation_probe x-ray
_diffrn_radiation_type 'Mo K\a'
_diffrn_radiation_wavelength 0.71073
_diffrn_reflns_av_R_equivalents 0.0410
_diffrn_reflns_av_unetI/netI 0.0822
_diffrn_reflns_Laue_measured_fraction_full 0.989
_diffrn_reflns_Laue_measured_fraction_max 0.797
_diffrn_reflns_limit_h_max 13
_diffrn_reflns_limit_h_min -20
_diffrn_reflns_limit_k_max 16
_diffrn_reflns_limit_k_min -11
_diffrn_reflns_limit_l_max 41
_diffrn_reflns_limit_l_min -45
_diffrn_reflns_number 24313
_diffrn_reflns_point_group_measured_fraction_full 0.989
_diffrn_reflns_point_group_measured_fraction_max 0.797
_diffrn_reflns_theta_full 25.242
_diffrn_reflns_theta_max 28.429
_diffrn_reflns_theta_min 2.295
_diffrn_source 'fine-focus sealed X-ray tube'
_diffrn_source_type 'Enhance (Mo) X-ray Source'
_exptl_absorpt_coefficient_mu 0.248
_exptl_absorpt_correction_T_max 1.00000
_exptl_absorpt_correction_T_min 0.88015
_exptl_absorpt_correction_type multi-scan
_exptl_absorpt_process_details
;
CrysAlisPro 1.171.38.46 (Rigaku Oxford Diffraction, 2015)
Empirical absorption correction using spherical harmonics,
 implemented in SCALE3 ABSPACK scaling algorithm.
;
_exptl_crystal_colour 'clear yellow'
_exptl_crystal_colour_lustre clear
_exptl_crystal_colour_primary yellow
_exptl_crystal_density_diffrn 1.044
_exptl_crystal_description block
_exptl_crystal_F_000 2376
_exptl_crystal_size_max 0.27
_exptl_crystal_size_mid 0.14
_exptl_crystal_size_min 0.12
_refine_diff_density_max 1.056
_refine_diff_density_min -0.418
_refine_diff_density_rms 0.074
_refine_ls_extinction_method none
_refine_ls_goodness_of_fit_ref 1.028
_refine_ls_hydrogen_treatment mixed
_refine_ls_matrix_type full
_refine_ls_number_parameters 728
_refine_ls_number_reflns 14105
_refine_ls_number_restraints 0
_refine_ls_restrained_S_all 1.028
_refine_ls_R_factor_all 0.1240
_refine_ls_R_factor_gt 0.0822
_refine_ls_shift/su_max 0.001
_refine_ls_shift/su_mean 0.000
_refine_ls_structure_factor_coef Fsqd
_refine_ls_weighting_details 'w=1/[\s^2^(Fo^2^)+(0.1264P)^2^+5.1912P] where P=(Fo^2^+2Fc^2^)/3'
_refine_ls_weighting_scheme calc
_refine_ls_wR_factor_gt 0.2192
_refine_ls_wR_factor_ref 0.2545
_reflns_Friedel_coverage 0.000
_reflns_number_gt 8681
_reflns_number_total 14105
_reflns_threshold_expression 'I > 2\s(I)'
_cod_data_source_file d2sc02063g2.cif
_cod_data_source_block 3e
_cod_depositor_comments 'Adding full bibliography for 1566978--1566986.cif.'
_cod_database_code 1566980
_shelx_shelxl_version_number 2018/3
_chemical_oxdiff_formula 'C63 H84 N4 O5 Mg2 Mn'
_chemical_oxdiff_usercomment JMP113
_shelx_space_group_comment
;
The symmetry employed for this shelxl refinement is uniquely defined
by the following loop, which should always be used as a source of
symmetry information in preference to the above space-group names.
They are only intended as comments.
;
_shelx_estimated_absorpt_t_max 0.971
_shelx_estimated_absorpt_t_min 0.936
_reflns_odcompleteness_completeness 98.76
_reflns_odcompleteness_iscentric 1
_reflns_odcompleteness_theta 24.97
_olex2_refinement_description
;
1. Fixed Uiso
 At 1.2 times of:
  All C(H) groups
 At 1.5 times of:
  All C(H,H,H) groups
2. Others
 Sof(C1)=Sof(H1A)=Sof(C2)=1-FVAR(1)
 Sof(C01N)=Sof(C01X)=Sof(H9)=FVAR(1)
3.a Ternary CH refined with riding coordinates:
 C00R(H00R), C00S(H00S), C00X(H00X), C00Y(H00Y), C012(H012), C015(H015),
 C019(H019), C01I(H01U)
3.b Aromatic/amide H refined with riding coordinates:
 C00G(H00G), C00J(H00J), C00N(H00N), C00Q(H00Q), C00Z(H00Z), C010(H010),
 C014(H014), C016(H016), C017(H017), C01A(H01G), C01B(H01H), C01D(H01L),
 C01F(H01P), C01G(H01Q), C01T(H5), C01X(H9), C020(H020), C022(H022), C023(H023),
  C1(H1A)
3.c Idealised Me refined as rotating group:
 C00V(H00A,H00B,H00C), C013(H01A,H01B,H01C), C018(H01D,H01E,H01F), C01C(H01I,
 H01J,H01K), C01E(H01M,H01N,H01O), C01H(H01R,H01S,H01T), C01K(H01V,H01W,H01X),
 C01L(H01Y,H,HA), C01M(H01Z,HB,HC), C01O(H01,HD,HE), C01P(H1,HF,HG), C01Q(H2,HH,
 HI), C01R(H3,HJ,HK), C01S(H4,HL,HM), C01U(H6,HN,HO), C01V(H7,HP,HQ), C01W(H8,
 HR,HS), C01Y(H10,HT,HU), C01Z(H11,HV,HW), C024(H02A,H02B,H02C), C5(H5A,H5B,H5C)
;
_smtbx_masks_void_probe_radius 1.2
_smtbx_masks_void_truncation_radius 1.2
_olex2_submission_special_instructions 'No special instructions were received'
_oxdiff_exptl_absorpt_empirical_details
;
Empirical correction (ABSPACK) includes:
- Absorption correction using spherical harmonics
- Frame scaling
;
_oxdiff_exptl_absorpt_empirical_full_max 1.102
_oxdiff_exptl_absorpt_empirical_full_min 0.914

loop_
_space_group_symop_operation_xyz
'x, y, z'
'-x, y+1/2, -z+1/2'
'-x, -y, -z'
'x, -y-1/2, z-1/2'

loop_
_atom_site_label
_atom_site_type_symbol
_atom_site_fract_x
_atom_site_fract_y
_atom_site_fract_z
_atom_site_U_iso_or_equiv
_atom_site_adp_type
_atom_site_occupancy
_atom_site_site_symmetry_order
_atom_site_calc_flag
_atom_site_refinement_flags_posn
_atom_site_refinement_flags_adp
_atom_site_refinement_flags_occupancy
_atom_site_disorder_assembly
_atom_site_disorder_group
Mn01 Mn 0.77645(4) 0.58700(4) 0.59309(2) 0.0447(2) Uani 1 1 d . . . . .
Mg02 Mg 0.62462(7) 0.33599(8) 0.64740(3) 0.0280(3) Uani 1 1 d . . . . .
Mg03 Mg 0.81998(8) 0.24770(9) 0.61558(3) 0.0332(3) Uani 1 1 d . . . . .
O004 O 0.63875(17) 0.4624(2) 0.61876(8) 0.0414(6) Uani 1 1 d . . . . .
O005 O 0.86059(19) 0.3897(2) 0.61299(9) 0.0478(7) Uani 1 1 d . . . . .
N006 N 0.51494(18) 0.2443(2) 0.64413(8) 0.0306(6) Uani 1 1 d . . . . .
N007 N 0.60365(18) 0.3982(2) 0.69741(8) 0.0301(6) Uani 1 1 d . . . . .
N008 N 0.8918(2) 0.1343(2) 0.64563(9) 0.0370(7) Uani 1 1 d . . . . .
N009 N 0.8380(2) 0.1865(2) 0.56496(9) 0.0385(7) Uani 1 1 d . . . . .
C00A C 0.4775(2) 0.2217(3) 0.67432(11) 0.0353(8) Uani 1 1 d . . . . .
C00B C 0.5852(2) 0.5858(3) 0.69749(11) 0.0382(9) Uani 1 1 d . . . . .
C00C C 1.0027(2) 0.2066(3) 0.69407(12) 0.0422(9) Uani 1 1 d . . . . .
C00D C 0.9239(2) 0.1510(3) 0.68462(11) 0.0380(9) Uani 1 1 d . . . . .
C00E C 0.6371(2) 0.4991(3) 0.70905(10) 0.0330(8) Uani 1 1 d . . . . .
C00F C 0.5567(2) 0.3498(3) 0.72061(11) 0.0364(8) Uani 1 1 d . . . . .
C00G C 0.6179(3) 0.6822(3) 0.70960(12) 0.0467(10) Uani 1 1 d . . . . .
H00G H 0.584766 0.740798 0.702313 0.056 Uiso 1 1 calc R U . . .
C00H C 0.8357(3) 0.2514(3) 0.53226(11) 0.0406(9) Uani 1 1 d . . . . .
C00I C 0.7206(2) 0.5097(3) 0.73052(11) 0.0375(9) Uani 1 1 d . . . . .
C00J C 0.6976(3) 0.6928(3) 0.73194(13) 0.0490(11) Uani 1 1 d . . . . .
H00J H 0.717067 0.757743 0.740388 0.059 Uiso 1 1 calc R U . . .
C00K C 0.4765(2) 0.2027(3) 0.60847(11) 0.0355(8) Uani 1 1 d . . . . .
C00L C 0.7549(3) 0.2725(3) 0.50983(11) 0.0457(10) Uani 1 1 d . . . . .
C00M C 0.8756(3) 0.1162(3) 0.71281(12) 0.0445(10) Uani 1 1 d . . . . .
C00N C 0.5025(3) 0.2645(3) 0.70995(12) 0.0420(9) Uani 1 1 d . . . . .
H00N H 0.479854 0.231360 0.729568 0.050 Uiso 1 1 calc R U . . .
C00O C 0.9051(3) 0.0440(3) 0.63042(12) 0.0429(9) Uani 1 1 d . . . . .
C00P C 0.4141(2) 0.2623(3) 0.58525(11) 0.0402(9) Uani 1 1 d . . . . .
C00Q C 0.7483(3) 0.6081(3) 0.74180(12) 0.0462(10) Uani 1 1 d . . . . .
H00Q H 0.802998 0.616466 0.756495 0.055 Uiso 1 1 calc R U . . .
C00R C 0.7817(3) 0.4195(3) 0.73904(12) 0.0485(10) Uani 1 1 d . . . . .
H00R H 0.745647 0.356709 0.735872 0.058 Uiso 1 1 calc R U . . .
C00S C 1.0526(3) 0.2493(3) 0.66392(13) 0.0510(11) Uani 1 1 d . . . . .
H00S H 1.008449 0.264710 0.642088 0.061 Uiso 1 1 calc R U . . .
C00T C 0.5032(3) 0.1063(3) 0.59631(12) 0.0440(10) Uani 1 1 d . . . . .
C00U C 0.8575(3) 0.0871(3) 0.56168(12) 0.0487(10) Uani 1 1 d . . . . .
C00V C 0.5583(3) 0.3877(4) 0.76057(12) 0.0567(12) Uani 1 1 d . . . . .
H00A H 0.617249 0.382060 0.773755 0.085 Uiso 1 1 calc R U . . .
H00B H 0.518813 0.346671 0.773108 0.085 Uiso 1 1 calc R U . . .
H00C H 0.539752 0.458497 0.760245 0.085 Uiso 1 1 calc R U . . .
O00W O 0.8317(3) 0.6770(4) 0.66469(14) 0.1070(15) Uani 1 1 d . . . . .
C00X C 0.6682(3) 0.2283(3) 0.51866(13) 0.0496(11) Uani 1 1 d . . . . .
H00X H 0.682061 0.178320 0.539123 0.060 Uiso 1 1 calc R U . . .
C00Y C 0.5722(3) 0.0406(3) 0.62006(13) 0.0519(11) Uani 1 1 d . . . . .
H00Y H 0.594181 0.079627 0.642868 0.062 Uiso 1 1 calc R U . . .
C00Z C 1.0332(3) 0.2211(4) 0.73185(13) 0.0558(12) Uani 1 1 d . . . . .
H00Z H 1.085110 0.258106 0.738682 0.067 Uiso 1 1 calc R U . . .
C010 C 0.8834(3) 0.0215(3) 0.59219(13) 0.0495(11) Uani 1 1 d . . . . .
H010 H 0.886633 -0.047917 0.586039 0.059 Uiso 1 1 calc R U . . .
C011 C 0.9137(3) 0.2951(3) 0.52381(12) 0.0491(10) Uani 1 1 d . . . . .
C012 C 0.3878(3) 0.3684(3) 0.59680(13) 0.0508(11) Uani 1 1 d . . . . .
H012 H 0.420336 0.383240 0.621752 0.061 Uiso 1 1 calc R U . . .
C013 C 0.3988(3) 0.1490(4) 0.67132(14) 0.0564(12) Uani 1 1 d . . . . .
H01A H 0.346241 0.185334 0.660995 0.085 Uiso 1 1 calc R U . . .
H01B H 0.392047 0.123415 0.695907 0.085 Uiso 1 1 calc R U . . .
H01C H 0.408473 0.092219 0.655171 0.085 Uiso 1 1 calc R U . . .
C014 C 0.7556(3) 0.3356(4) 0.47853(13) 0.0593(12) Uani 1 1 d . . . . .
H014 H 0.702868 0.349626 0.463054 0.071 Uiso 1 1 calc R U . . .
C015 C 0.4959(3) 0.5758(3) 0.67334(14) 0.0520(11) Uani 1 1 d . . . . .
H015 H 0.496084 0.511129 0.659230 0.062 Uiso 1 1 calc R U . . .
C016 C 0.9102(3) 0.1320(4) 0.75036(13) 0.0589(12) Uani 1 1 d . . . . .
H016 H 0.879671 0.107963 0.769356 0.071 Uiso 1 1 calc R U . . .
C017 C 0.3770(3) 0.2204(4) 0.55059(13) 0.0573(12) Uani 1 1 d . . . . .
H017 H 0.334345 0.257848 0.535193 0.069 Uiso 1 1 calc R U . . .
C018 C 0.9481(3) -0.0437(3) 0.65371(14) 0.0626(13) Uani 1 1 d . . . . .
H01D H 0.977835 -0.017449 0.677128 0.094 Uiso 1 1 calc R U . . .
H01E H 0.990214 -0.077284 0.640197 0.094 Uiso 1 1 calc R U . . .
H01F H 0.903686 -0.092391 0.658629 0.094 Uiso 1 1 calc R U . . .
C019 C 0.7863(3) 0.0639(3) 0.70373(14) 0.0542(11) Uani 1 1 d . . . . .
H019 H 0.772848 0.058573 0.676253 0.065 Uiso 1 1 calc R U . . .
C01A C 0.9115(3) 0.3579(4) 0.49241(13) 0.0611(13) Uani 1 1 d . . . . .
H01G H 0.963526 0.386895 0.486380 0.073 Uiso 1 1 calc R U . . .
C01B C 0.4019(3) 0.1261(4) 0.53890(14) 0.0623(13) Uani 1 1 d . . . . .
H01H H 0.376048 0.099520 0.515889 0.075 Uiso 1 1 calc R U . . .
C01C C 0.7136(3) 0.1271(4) 0.71750(14) 0.0599(12) Uani 1 1 d . . . . .
H01I H 0.657600 0.093818 0.710339 0.090 Uiso 1 1 calc R U . . .
H01J H 0.712297 0.194652 0.706446 0.090 Uiso 1 1 calc R U . . .
H01K H 0.724769 0.133009 0.744443 0.090 Uiso 1 1 calc R U . . .
C01D C 0.8327(3) 0.3773(4) 0.47026(13) 0.0622(13) Uani 1 1 d . . . . .
H01L H 0.831786 0.419581 0.449238 0.075 Uiso 1 1 calc R U . . .
C01E C 0.6501(3) 0.0157(4) 0.59988(15) 0.0650(13) Uani 1 1 d . . . . .
H01M H 0.630990 -0.027388 0.578531 0.097 Uiso 1 1 calc R U . . .
H01N H 0.694400 -0.019773 0.616757 0.097 Uiso 1 1 calc R U . . .
H01O H 0.674539 0.078481 0.591517 0.097 Uiso 1 1 calc R U . . .
C01F C 0.4654(3) 0.0707(4) 0.56128(14) 0.0612(13) Uani 1 1 d . . . . .
H01P H 0.483519 0.007489 0.552723 0.073 Uiso 1 1 calc R U . . .
C01G C 0.9886(3) 0.1823(4) 0.75953(13) 0.0651(14) Uani 1 1 d . . . . .
H01Q H 1.012103 0.190498 0.784714 0.078 Uiso 1 1 calc R U . . .
C01H C 0.6121(3) 0.3112(4) 0.53246(15) 0.0655(13) Uani 1 1 d . . . . .
H01R H 0.596063 0.360509 0.512699 0.098 Uiso 1 1 calc R U . . .
H01S H 0.644842 0.345217 0.553768 0.098 Uiso 1 1 calc R U . . .
H01T H 0.559571 0.281077 0.539734 0.098 Uiso 1 1 calc R U . . .
C01I C 1.0022(3) 0.2745(4) 0.54809(14) 0.0641(14) Uani 1 1 d . . . . .
H01U H 0.989716 0.237048 0.570526 0.077 Uiso 1 1 calc R U . . .
C01J C 0.8070(4) 0.6425(5) 0.63723(16) 0.0746(16) Uani 1 1 d . . . . .
C01K C 0.8471(3) 0.4147(4) 0.71117(16) 0.0710(15) Uani 1 1 d . . . . .
H01V H 0.886112 0.473007 0.714796 0.106 Uiso 1 1 calc R U . . .
H01W H 0.815845 0.415902 0.686011 0.106 Uiso 1 1 calc R U . . .
H01X H 0.880887 0.352268 0.714942 0.106 Uiso 1 1 calc R U . . .
C01L C 0.8529(4) 0.0392(4) 0.52281(15) 0.0801(17) Uani 1 1 d . . . . .
H01Y H 0.896304 0.070707 0.509481 0.120 Uiso 1 1 calc R U . . .
H H 0.794981 0.049913 0.509112 0.120 Uiso 1 1 calc R U . . .
HA H 0.864398 -0.033489 0.525254 0.120 Uiso 1 1 calc R U . . .
C01M C 0.4211(3) 0.5690(5) 0.69787(19) 0.0832(18) Uani 1 1 d . . . . .
H01Z H 0.428781 0.508032 0.713190 0.125 Uiso 1 1 calc R U . . .
HB H 0.365135 0.565886 0.681984 0.125 Uiso 1 1 calc R U . . .
HC H 0.422681 0.628693 0.713785 0.125 Uiso 1 1 calc R U . . .
C01N C 0.6991(11) 0.5161(9) 0.6082(3) 0.032(3) Uiso 0.49(4) 1 d . . P A 1
C01O C 0.4770(4) 0.6622(4) 0.64500(17) 0.0803(17) Uani 1 1 d . . . . .
H01 H 0.468811 0.725499 0.657965 0.120 Uiso 1 1 calc R U . . .
HD H 0.424363 0.646526 0.628052 0.120 Uiso 1 1 calc R U . . .
HE H 0.525969 0.669354 0.630980 0.120 Uiso 1 1 calc R U . . .
C01P C 0.6161(4) 0.1726(4) 0.48588(18) 0.0822(18) Uani 1 1 d . . . . .
H1 H 0.561590 0.147764 0.493125 0.123 Uiso 1 1 calc R U . . .
HF H 0.650017 0.115396 0.478662 0.123 Uiso 1 1 calc R U . . .
HG H 0.603461 0.219111 0.464989 0.123 Uiso 1 1 calc R U . . .
C01Q C 0.8287(5) 0.4206(5) 0.77937(16) 0.092(2) Uani 1 1 d . . . . .
H2 H 0.863210 0.358820 0.784037 0.138 Uiso 1 1 calc R U . . .
HH H 0.785733 0.424001 0.796524 0.138 Uiso 1 1 calc R U . . .
HI H 0.866963 0.479587 0.782962 0.138 Uiso 1 1 calc R U . . .
C01R C 1.0475(4) 0.3735(6) 0.5613(2) 0.095(2) Uani 1 1 d . . . . .
H3 H 1.070276 0.406165 0.540574 0.143 Uiso 1 1 calc R U . . .
HJ H 1.095297 0.359009 0.580918 0.143 Uiso 1 1 calc R U . . .
HK H 1.005818 0.418638 0.570779 0.143 Uiso 1 1 calc R U . . .
C01S C 0.4118(5) 0.4504(4) 0.56966(18) 0.0888(19) Uani 1 1 d . . . . .
H4 H 0.378979 0.438676 0.545191 0.133 Uiso 1 1 calc R U . . .
HL H 0.473979 0.447001 0.568056 0.133 Uiso 1 1 calc R U . . .
HM H 0.397446 0.517256 0.578596 0.133 Uiso 1 1 calc R U . . .
C01T C 0.7385(5) 0.5820(6) 0.5321(2) 0.093(2) Uani 1 1 d . . . . .
H5 H 0.712219 0.523521 0.520405 0.112 Uiso 1 1 calc R U . . .
C01U C 0.5322(5) -0.0612(5) 0.6323(2) 0.099(2) Uani 1 1 d . . . . .
H6 H 0.483640 -0.046263 0.645808 0.149 Uiso 1 1 calc R U . . .
HN H 0.576606 -0.099214 0.648203 0.149 Uiso 1 1 calc R U . . .
HO H 0.511486 -0.101557 0.610347 0.149 Uiso 1 1 calc R U . . .
C01V C 0.7841(4) -0.0462(4) 0.7201(2) 0.098(2) Uani 1 1 d . . . . .
H7 H 0.801005 -0.043841 0.746909 0.147 Uiso 1 1 calc R U . . .
HP H 0.824594 -0.089437 0.709011 0.147 Uiso 1 1 calc R U . . .
HQ H 0.725346 -0.073767 0.714579 0.147 Uiso 1 1 calc R U . . .
C01W C 1.1146(4) 0.1724(5) 0.65116(17) 0.0832(17) Uani 1 1 d . . . . .
H8 H 1.145389 0.202969 0.632295 0.125 Uiso 1 1 calc R U . . .
HR H 1.081877 0.113488 0.640738 0.125 Uiso 1 1 calc R U . . .
HS H 1.156570 0.151265 0.672215 0.125 Uiso 1 1 calc R U . . .
C01X C 0.8642(16) 0.4828(10) 0.6040(3) 0.047(4) Uiso 0.49(4) 1 d . . P A 1
H9 H 0.921324 0.505620 0.602297 0.057 Uiso 0.49(4) 1 calc R U P A 1
C01Y C 1.0631(5) 0.2074(7) 0.5283(2) 0.125(3) Uani 1 1 d . . . . .
H10 H 1.034335 0.143073 0.521305 0.188 Uiso 1 1 calc R U . . .
HT H 1.116774 0.194584 0.545040 0.188 Uiso 1 1 calc R U . . .
HU H 1.076746 0.242094 0.506180 0.188 Uiso 1 1 calc R U . . .
C01Z C 1.1003(4) 0.3488(5) 0.6749(2) 0.099(2) Uani 1 1 d . . . . .
H11 H 1.147854 0.335931 0.694816 0.149 Uiso 1 1 calc R U . . .
HV H 1.059704 0.397252 0.683393 0.149 Uiso 1 1 calc R U . . .
HW H 1.123658 0.376745 0.653502 0.149 Uiso 1 1 calc R U . . .
C020 C 0.7621(6) 0.7397(5) 0.5668(2) 0.106(3) Uani 1 1 d . . . . .
H020 H 0.753481 0.799082 0.580355 0.127 Uiso 1 1 calc R U . . .
C021 C 0.6936(5) 0.6711(8) 0.5470(2) 0.108(3) Uani 1 1 d . . . . .
C022 C 0.8393(6) 0.6980(6) 0.5609(3) 0.122(3) Uani 1 1 d . . . . .
H022 H 0.895030 0.724747 0.569361 0.147 Uiso 1 1 calc R U . . .
C023 C 0.8212(8) 0.6025(7) 0.5387(2) 0.133(4) Uani 1 1 d . . . . .
H023 H 0.864932 0.561916 0.530393 0.160 Uiso 1 1 calc R U . . .
C024 C 0.2898(5) 0.3742(6) 0.5996(4) 0.167(5) Uani 1 1 d . . . . .
H02A H 0.256614 0.356257 0.575758 0.251 Uiso 1 1 calc R U . . .
H02B H 0.274846 0.443035 0.606301 0.251 Uiso 1 1 calc R U . . .
H02C H 0.275748 0.326931 0.618548 0.251 Uiso 1 1 calc R U . . .
HX H 0.719(2) 0.262(3) 0.6356(11) 0.042(10) Uiso 1 1 d . . . . .
C1 C 0.6670(17) 0.5345(14) 0.6042(4) 0.058(4) Uani 0.51(4) 1 d . . P A 2
H1A H 0.621313 0.579553 0.595380 0.069 Uiso 0.51(4) 1 calc R U P A 2
C2 C 0.8235(16) 0.4732(8) 0.6023(3) 0.053(4) Uani 0.51(4) 1 d . . P A 2
C5 C 0.5982(6) 0.6941(11) 0.5440(4) 0.217(7) Uani 1 1 d . . . . .
H5A H 0.566457 0.632405 0.548475 0.325 Uiso 1 1 calc R U . . .
H5B H 0.577478 0.719780 0.519241 0.325 Uiso 1 1 calc R U . . .
H5C H 0.588484 0.745268 0.562400 0.325 Uiso 1 1 calc R U . . .

loop_
_atom_site_aniso_label
_atom_site_aniso_U_11
_atom_site_aniso_U_22
_atom_site_aniso_U_33
_atom_site_aniso_U_23
_atom_site_aniso_U_13
_atom_site_aniso_U_12
Mn01 0.0562(4) 0.0307(3) 0.0517(4) 0.0053(3) 0.0234(3) -0.0023(3)
Mg02 0.0268(6) 0.0261(6) 0.0315(6) -0.0002(5) 0.0055(5) -0.0032(5)
Mg03 0.0349(6) 0.0333(6) 0.0312(6) 0.0000(5) 0.0043(5) 0.0090(5)
O004 0.0483(16) 0.0345(14) 0.0426(16) 0.0059(12) 0.0102(13) -0.0031(13)
O005 0.0536(17) 0.0337(15) 0.0573(19) 0.0045(13) 0.0126(14) 0.0009(14)
N006 0.0304(15) 0.0270(14) 0.0340(16) 0.0004(13) 0.0026(12) -0.0051(13)
N007 0.0315(15) 0.0245(14) 0.0346(16) -0.0016(12) 0.0060(12) -0.0023(12)
N008 0.0371(17) 0.0347(16) 0.0387(18) 0.0063(14) 0.0032(14) 0.0090(14)
N009 0.0455(18) 0.0368(17) 0.0338(17) 0.0020(14) 0.0076(14) 0.0093(15)
C00A 0.0348(19) 0.0272(18) 0.044(2) 0.0014(16) 0.0073(16) -0.0075(16)
C00B 0.041(2) 0.036(2) 0.041(2) -0.0079(17) 0.0182(17) -0.0003(17)
C00C 0.032(2) 0.046(2) 0.047(2) 0.0016(19) -0.0011(17) 0.0178(18)
C00D 0.036(2) 0.036(2) 0.040(2) 0.0051(17) -0.0005(16) 0.0138(17)
C00E 0.040(2) 0.0276(18) 0.035(2) -0.0039(15) 0.0154(16) -0.0044(16)
C00F 0.041(2) 0.036(2) 0.035(2) 0.0007(16) 0.0117(16) -0.0084(17)
C00G 0.059(3) 0.030(2) 0.056(3) -0.0073(18) 0.026(2) 0.0062(19)
C00H 0.052(2) 0.040(2) 0.032(2) -0.0023(17) 0.0115(17) 0.0068(19)
C00I 0.040(2) 0.0322(19) 0.041(2) -0.0023(16) 0.0090(17) -0.0030(17)
C00J 0.057(3) 0.037(2) 0.057(3) -0.015(2) 0.020(2) -0.019(2)
C00K 0.0329(19) 0.0332(19) 0.039(2) 0.0016(16) 0.0006(16) -0.0144(16)
C00L 0.057(3) 0.044(2) 0.036(2) 0.0007(18) 0.0019(19) 0.002(2)
C00M 0.045(2) 0.046(2) 0.041(2) 0.0096(19) 0.0031(18) 0.0130(19)
C00N 0.047(2) 0.039(2) 0.042(2) 0.0032(18) 0.0141(18) -0.0108(19)
C00O 0.042(2) 0.039(2) 0.048(2) 0.0051(19) 0.0056(18) 0.0088(18)
C00P 0.0311(19) 0.043(2) 0.045(2) 0.0030(18) -0.0019(17) -0.0075(17)
C00Q 0.048(2) 0.040(2) 0.053(3) -0.0123(19) 0.0123(19) -0.016(2)
C00R 0.052(2) 0.043(2) 0.046(2) -0.0067(19) -0.008(2) -0.006(2)
C00S 0.033(2) 0.061(3) 0.057(3) 0.007(2) -0.0004(19) 0.008(2)
C00T 0.052(2) 0.032(2) 0.046(2) -0.0034(18) -0.0016(19) -0.0093(18)
C00U 0.056(3) 0.043(2) 0.047(3) -0.008(2) 0.008(2) 0.009(2)
C00V 0.073(3) 0.060(3) 0.042(2) -0.013(2) 0.024(2) -0.027(2)
O00W 0.128(4) 0.108(4) 0.084(3) -0.032(3) 0.011(3) -0.022(3)
C00X 0.049(2) 0.050(2) 0.048(3) 0.005(2) -0.001(2) -0.001(2)
C00Y 0.070(3) 0.034(2) 0.048(3) -0.0058(19) -0.003(2) 0.000(2)
C00Z 0.035(2) 0.072(3) 0.057(3) -0.003(2) -0.007(2) 0.015(2)
C010 0.061(3) 0.035(2) 0.052(3) -0.0044(19) 0.007(2) 0.013(2)
C011 0.048(2) 0.054(2) 0.047(2) -0.002(2) 0.0136(19) 0.006(2)
C012 0.037(2) 0.057(3) 0.055(3) 0.005(2) -0.0047(19) 0.007(2)
C013 0.052(3) 0.063(3) 0.057(3) -0.004(2) 0.019(2) -0.025(2)
C014 0.062(3) 0.062(3) 0.050(3) 0.011(2) -0.003(2) -0.001(2)
C015 0.045(2) 0.041(2) 0.070(3) -0.015(2) 0.006(2) 0.013(2)
C016 0.056(3) 0.079(3) 0.041(3) 0.017(2) 0.006(2) 0.017(3)
C017 0.047(2) 0.063(3) 0.055(3) 0.007(2) -0.018(2) -0.011(2)
C018 0.078(3) 0.043(2) 0.065(3) 0.003(2) 0.003(3) 0.026(2)
C019 0.059(3) 0.049(2) 0.056(3) 0.012(2) 0.013(2) -0.007(2)
C01A 0.063(3) 0.074(3) 0.050(3) 0.011(2) 0.018(2) 0.002(3)
C01B 0.073(3) 0.058(3) 0.049(3) -0.011(2) -0.017(2) -0.018(3)
C01C 0.047(2) 0.073(3) 0.060(3) 0.004(3) 0.007(2) -0.004(2)
C01D 0.079(3) 0.072(3) 0.036(2) 0.014(2) 0.010(2) -0.003(3)
C01E 0.072(3) 0.057(3) 0.064(3) 0.003(2) 0.005(3) 0.003(3)
C01F 0.078(3) 0.041(2) 0.061(3) -0.012(2) -0.006(3) -0.014(2)
C01G 0.056(3) 0.095(4) 0.039(3) -0.002(3) -0.012(2) 0.026(3)
C01H 0.064(3) 0.067(3) 0.068(3) -0.023(3) 0.019(2) -0.012(3)
C01I 0.048(3) 0.089(4) 0.057(3) 0.019(3) 0.016(2) 0.008(3)
C01J 0.090(4) 0.083(4) 0.049(3) 0.016(3) 0.005(3) -0.009(3)
C01K 0.066(3) 0.067(3) 0.081(4) 0.000(3) 0.013(3) 0.023(3)
C01L 0.126(5) 0.060(3) 0.056(3) -0.013(3) 0.018(3) 0.027(3)
C01M 0.039(3) 0.095(4) 0.118(5) 0.009(4) 0.016(3) 0.001(3)
C01O 0.074(4) 0.077(4) 0.086(4) 0.012(3) 0.001(3) 0.019(3)
C01P 0.076(4) 0.079(4) 0.092(4) -0.047(3) 0.012(3) -0.016(3)
C01Q 0.118(5) 0.089(4) 0.059(4) 0.000(3) -0.019(3) 0.022(4)
C01R 0.053(3) 0.125(5) 0.103(5) 0.010(4) -0.004(3) -0.016(4)
C01S 0.130(5) 0.053(3) 0.082(4) 0.000(3) 0.010(4) 0.006(3)
C01T 0.081(4) 0.097(5) 0.107(6) 0.008(4) 0.032(4) -0.027(4)
C01U 0.105(5) 0.068(4) 0.127(6) 0.042(4) 0.023(4) 0.006(4)
C01V 0.099(4) 0.063(3) 0.136(6) 0.039(4) 0.026(4) -0.002(3)
C01W 0.080(4) 0.094(4) 0.082(4) 0.019(3) 0.035(3) 0.023(3)
C01Y 0.084(5) 0.156(7) 0.136(7) -0.014(6) 0.012(4) 0.055(5)
C01Z 0.096(4) 0.103(5) 0.104(5) -0.019(4) 0.030(4) -0.046(4)
C020 0.123(6) 0.067(4) 0.143(7) 0.029(4) 0.075(5) 0.006(4)
C021 0.083(4) 0.157(7) 0.084(5) 0.067(5) 0.010(4) 0.010(5)
C022 0.123(6) 0.096(5) 0.157(8) 0.038(6) 0.053(6) -0.040(5)
C023 0.200(10) 0.110(6) 0.115(6) 0.051(5) 0.115(7) 0.056(7)
C024 0.086(5) 0.093(5) 0.344(16) -0.001(7) 0.108(7) 0.024(4)
C1 0.046(8) 0.068(8) 0.061(7) 0.008(6) 0.016(6) -0.001(6)
C2 0.042(9) 0.058(6) 0.058(6) -0.014(5) 0.007(5) -0.009(5)
C5 0.089(6) 0.322(17) 0.235(13) 0.136(13) 0.011(7) 0.013(8)

loop_
_atom_type_symbol
_atom_type_description
_atom_type_scat_dispersion_real
_atom_type_scat_dispersion_imag
_atom_type_scat_source
C C 0.0033 0.0016 'International Tables Vol C Tables 4.2.6.8 and 6.1.1.4'
H H 0.0000 0.0000 'International Tables Vol C Tables 4.2.6.8 and 6.1.1.4'
Mg Mg 0.0486 0.0363 'International Tables Vol C Tables 4.2.6.8 and 6.1.1.4'
Mn Mn 0.3368 0.7283 'International Tables Vol C Tables 4.2.6.8 and 6.1.1.4'
N N 0.0061 0.0033 'International Tables Vol C Tables 4.2.6.8 and 6.1.1.4'
O O 0.0106 0.0060 'International Tables Vol C Tables 4.2.6.8 and 6.1.1.4'

loop_
_geom_angle_atom_site_label_1
_geom_angle_atom_site_label_2
_geom_angle_atom_site_label_3
_geom_angle
_geom_angle_site_symmetry_1
_geom_angle_site_symmetry_3
_geom_angle_publ_flag
C01J Mn01 C01T 157.2(3) . . ?
C01J Mn01 C01X 90.8(4) . . ?
C01J Mn01 C020 90.9(3) . . ?
C01J Mn01 C021 121.7(3) . . ?
C01J Mn01 C022 97.3(3) . . ?
C01J Mn01 C023 134.6(4) . . ?
C01J Mn01 C1 95.3(4) . . ?
C01N Mn01 C01J 92.6(4) . . ?
C01N Mn01 C01T 102.1(4) . . ?
C01N Mn01 C01X 93.0(5) . . ?
C01N Mn01 C020 127.8(6) . . ?
C01N Mn01 C021 99.1(6) . . ?
C01N Mn01 C022 160.6(6) . . ?
C01N Mn01 C023 132.8(5) . . ?
C01T Mn01 C020 66.4(3) . . ?
C01T Mn01 C021 39.3(3) . . ?
C01X Mn01 C01T 105.4(4) . . ?
C01X Mn01 C020 139.0(7) . . ?
C01X Mn01 C021 144.3(4) . . ?
C01X Mn01 C022 103.4(7) . . ?
C01X Mn01 C023 87.2(5) . . ?
C020 Mn01 C021 39.1(3) . . ?
C022 Mn01 C01T 63.8(3) . . ?
C022 Mn01 C020 35.9(3) . . ?
C022 Mn01 C021 61.5(3) . . ?
C022 Mn01 C023 40.1(3) . . ?
C023 Mn01 C01T 34.2(3) . . ?
C023 Mn01 C020 63.4(3) . . ?
C023 Mn01 C021 60.2(3) . . ?
C1 Mn01 C01T 94.5(5) . . ?
C1 Mn01 C020 112.1(8) . . ?
C1 Mn01 C021 84.5(8) . . ?
C1 Mn01 C022 145.4(8) . . ?
C1 Mn01 C023 128.2(6) . . ?
C2 Mn01 C01J 97.7(5) . . ?
C2 Mn01 C01T 102.7(4) . . ?
C2 Mn01 C020 155.0(7) . . ?
C2 Mn01 C021 140.5(5) . . ?
C2 Mn01 C022 119.4(8) . . ?
C2 Mn01 C023 94.6(5) . . ?
C2 Mn01 C1 90.5(6) . . ?
Mg03 Mg02 HX 13.4(12) . . ?
O004 Mg02 Mg03 86.77(9) . . ?
O004 Mg02 N006 127.19(12) . . ?
O004 Mg02 N007 99.89(12) . . ?
O004 Mg02 HX 100.0(12) . . ?
N006 Mg02 Mg03 120.99(9) . . ?
N006 Mg02 HX 110.1(12) . . ?
N007 Mg02 Mg03 131.09(9) . . ?
N007 Mg02 N006 93.12(12) . . ?
N007 Mg02 HX 129.6(12) . . ?
Mg02 Mg03 HX 13.7(12) . . ?
O005 Mg03 Mg02 89.83(9) . . ?
O005 Mg03 N008 123.53(14) . . ?
O005 Mg03 N009 104.07(14) . . ?
O005 Mg03 HX 102.7(12) . . ?
N008 Mg03 Mg02 118.55(10) . . ?
N008 Mg03 HX 106.7(12) . . ?
N009 Mg03 Mg02 129.76(10) . . ?
N009 Mg03 N008 93.48(13) . . ?
N009 Mg03 HX 128.6(12) . . ?
C01N O004 Mg02 139.4(8) . . ?
C1 O004 Mg02 165.1(14) . . ?
C01X O005 Mg03 161.5(10) . . ?
C2 O005 Mg03 134.0(10) . . ?
C00A N006 Mg02 121.6(2) . . ?
C00A N006 C00K 118.3(3) . . ?
C00K N006 Mg02 120.1(2) . . ?
C00E N007 Mg02 121.5(2) . . ?
C00F N007 Mg02 121.9(2) . . ?
C00F N007 C00E 116.6(3) . . ?
C00D N008 Mg03 119.4(2) . . ?
C00O N008 Mg03 121.4(3) . . ?
C00O N008 C00D 119.1(3) . . ?
C00H N009 Mg03 120.5(2) . . ?
C00U N009 Mg03 121.1(3) . . ?
C00U N009 C00H 118.3(3) . . ?
N006 C00A C00N 124.4(3) . . ?
N006 C00A C013 120.4(3) . . ?
C00N C00A C013 115.2(4) . . ?
C00E C00B C015 121.8(3) . . ?
C00G C00B C00E 117.5(4) . . ?
C00G C00B C015 120.7(4) . . ?
C00D C00C C00S 121.0(4) . . ?
C00Z C00C C00D 117.9(4) . . ?
C00Z C00C C00S 121.1(4) . . ?
C00C C00D N008 118.7(4) . . ?
C00C C00D C00M 120.6(4) . . ?
C00M C00D N008 120.7(3) . . ?
C00B C00E N007 118.5(3) . . ?
C00I C00E N007 120.4(3) . . ?
C00I C00E C00B 121.1(3) . . ?
N007 C00F C00N 123.5(3) . . ?
N007 C00F C00V 120.0(3) . . ?
C00N C00F C00V 116.6(3) . . ?
C00B C00G H00G 119.2 . . ?
C00J C00G C00B 121.6(4) . . ?
C00J C00G H00G 119.2 . . ?
C00L C00H N009 120.1(4) . . ?
C011 C00H N009 119.4(4) . . ?
C011 C00H C00L 120.5(4) . . ?
C00E C00I C00R 121.8(3) . . ?
C00Q C00I C00E 117.9(4) . . ?
C00Q C00I C00R 120.1(4) . . ?
C00G C00J H00J 120.0 . . ?
C00Q C00J C00G 119.9(4) . . ?
C00Q C00J H00J 120.0 . . ?
C00P C00K N006 118.7(3) . . ?
C00T C00K N006 120.8(3) . . ?
C00T C00K C00P 120.5(4) . . ?
C00H C00L C00X 122.1(4) . . ?
C014 C00L C00H 118.3(4) . . ?
C014 C00L C00X 119.7(4) . . ?
C00D C00M C019 122.3(4) . . ?
C016 C00M C00D 118.7(4) . . ?
C016 C00M C019 119.0(4) . . ?
C00A C00N C00F 129.7(4) . . ?
C00A C00N H00N 115.1 . . ?
C00F C00N H00N 115.1 . . ?
N008 C00O C010 124.2(4) . . ?
N008 C00O C018 121.4(4) . . ?
C010 C00O C018 114.4(4) . . ?
C00K C00P C012 121.5(4) . . ?
C017 C00P C00K 118.0(4) . . ?
C017 C00P C012 120.5(4) . . ?
C00I C00Q H00Q 119.1 . . ?
C00J C00Q C00I 121.8(4) . . ?
C00J C00Q H00Q 119.1 . . ?
C00I C00R H00R 107.5 . . ?
C00I C00R C01K 110.3(4) . . ?
C00I C00R C01Q 112.6(4) . . ?
C01K C00R H00R 107.5 . . ?
C01K C00R C01Q 111.1(4) . . ?
C01Q C00R H00R 107.5 . . ?
C00C C00S H00S 106.7 . . ?
C01W C00S C00C 112.3(4) . . ?
C01W C00S H00S 106.7 . . ?
C01W C00S C01Z 110.4(5) . . ?
C01Z C00S C00C 113.6(4) . . ?
C01Z C00S H00S 106.7 . . ?
C00K C00T C00Y 122.2(4) . . ?
C01F C00T C00K 118.4(4) . . ?
C01F C00T C00Y 119.3(4) . . ?
N009 C00U C010 124.2(4) . . ?
N009 C00U C01L 119.6(4) . . ?
C010 C00U C01L 116.2(4) . . ?
C00F C00V H00A 109.5 . . ?
C00F C00V H00B 109.5 . . ?
C00F C00V H00C 109.5 . . ?
H00A C00V H00B 109.5 . . ?
H00A C00V H00C 109.5 . . ?
H00B C00V H00C 109.5 . . ?
C00L C00X H00X 107.6 . . ?
C01H C00X C00L 110.6(4) . . ?
C01H C00X H00X 107.6 . . ?
C01H C00X C01P 109.7(4) . . ?
C01P C00X C00L 113.6(4) . . ?
C01P C00X H00X 107.6 . . ?
C00T C00Y H00Y 108.0 . . ?
C00T C00Y C01U 111.5(4) . . ?
C01E C00Y C00T 112.5(4) . . ?
C01E C00Y H00Y 108.0 . . ?
C01E C00Y C01U 108.7(4) . . ?
C01U C00Y H00Y 108.0 . . ?
C00C C00Z H00Z 119.2 . . ?
C01G C00Z C00C 121.6(4) . . ?
C01G C00Z H00Z 119.2 . . ?
C00O C010 C00U 130.1(4) . . ?
C00O C010 H010 115.0 . . ?
C00U C010 H010 115.0 . . ?
C00H C011 C01I 121.5(4) . . ?
C01A C011 C00H 119.4(4) . . ?
C01A C011 C01I 119.1(4) . . ?
C00P C012 H012 108.1 . . ?
C00P C012 C01S 111.5(4) . . ?
C00P C012 C024 111.5(5) . . ?
C01S C012 H012 108.1 . . ?
C024 C012 H012 108.1 . . ?
C024 C012 C01S 109.5(5) . . ?
C00A C013 H01A 109.5 . . ?
C00A C013 H01B 109.5 . . ?
C00A C013 H01C 109.5 . . ?
H01A C013 H01B 109.5 . . ?
H01A C013 H01C 109.5 . . ?
H01B C013 H01C 109.5 . . ?
C00L C014 H014 119.6 . . ?
C01D C014 C00L 120.7(4) . . ?
C01D C014 H014 119.6 . . ?
C00B C015 H015 107.5 . . ?
C00B C015 C01M 111.0(4) . . ?
C01M C015 H015 107.5 . . ?
C01O C015 C00B 113.1(4) . . ?
C01O C015 H015 107.5 . . ?
C01O C015 C01M 109.9(4) . . ?
C00M C016 H016 119.7 . . ?
C01G C016 C00M 120.5(5) . . ?
C01G C016 H016 119.7 . . ?
C00P C017 H017 119.2 . . ?
C01B C017 C00P 121.6(4) . . ?
C01B C017 H017 119.2 . . ?
C00O C018 H01D 109.5 . . ?
C00O C018 H01E 109.5 . . ?
C00O C018 H01F 109.5 . . ?
H01D C018 H01E 109.5 . . ?
H01D C018 H01F 109.5 . . ?
H01E C018 H01F 109.5 . . ?
C00M C019 H019 107.7 . . ?
C00M C019 C01V 113.4(4) . . ?
C01C C019 C00M 111.4(4) . . ?
C01C C019 H019 107.7 . . ?
C01C C019 C01V 108.8(4) . . ?
C01V C019 H019 107.7 . . ?
C011 C01A H01G 120.0 . . ?
C01D C01A C011 120.0(5) . . ?
C01D C01A H01G 120.0 . . ?
C017 C01B H01H 120.2 . . ?
C017 C01B C01F 119.6(4) . . ?
C01F C01B H01H 120.2 . . ?
C019 C01C H01I 109.5 . . ?
C019 C01C H01J 109.5 . . ?
C019 C01C H01K 109.5 . . ?
H01I C01C H01J 109.5 . . ?
H01I C01C H01K 109.5 . . ?
H01J C01C H01K 109.5 . . ?
C014 C01D C01A 121.1(4) . . ?
C014 C01D H01L 119.5 . . ?
C01A C01D H01L 119.5 . . ?
C00Y C01E H01M 109.5 . . ?
C00Y C01E H01N 109.5 . . ?
C00Y C01E H01O 109.5 . . ?
H01M C01E H01N 109.5 . . ?
H01M C01E H01O 109.5 . . ?
H01N C01E H01O 109.5 . . ?
C00T C01F H01P 119.1 . . ?
C01B C01F C00T 121.8(4) . . ?
C01B C01F H01P 119.1 . . ?
C00Z C01G H01Q 119.8 . . ?
C016 C01G C00Z 120.5(4) . . ?
C016 C01G H01Q 119.8 . . ?
C00X C01H H01R 109.5 . . ?
C00X C01H H01S 109.5 . . ?
C00X C01H H01T 109.5 . . ?
H01R C01H H01S 109.5 . . ?
H01R C01H H01T 109.5 . . ?
H01S C01H H01T 109.5 . . ?
C011 C01I H01U 107.4 . . ?
C01R C01I C011 111.3(4) . . ?
C01R C01I H01U 107.4 . . ?
C01R C01I C01Y 110.6(5) . . ?
C01Y C01I C011 112.6(5) . . ?
C01Y C01I H01U 107.4 . . ?
O00W C01J Mn01 175.5(6) . . ?
C00R C01K H01V 109.5 . . ?
C00R C01K H01W 109.5 . . ?
C00R C01K H01X 109.5 . . ?
H01V C01K H01W 109.5 . . ?
H01V C01K H01X 109.5 . . ?
H01W C01K H01X 109.5 . . ?
C00U C01L H01Y 109.5 . . ?
C00U C01L H 109.5 . . ?
C00U C01L HA 109.5 . . ?
H01Y C01L H 109.5 . . ?
H01Y C01L HA 109.5 . . ?
H C01L HA 109.5 . . ?
C015 C01M H01Z 109.5 . . ?
C015 C01M HB 109.5 . . ?
C015 C01M HC 109.5 . . ?
H01Z C01M HB 109.5 . . ?
H01Z C01M HC 109.5 . . ?
HB C01M HC 109.5 . . ?
O004 C01N Mn01 178.2(11) . . ?
C015 C01O H01 109.5 . . ?
C015 C01O HD 109.5 . . ?
C015 C01O HE 109.5 . . ?
H01 C01O HD 109.5 . . ?
H01 C01O HE 109.5 . . ?
HD C01O HE 109.5 . . ?
C00X C01P H1 109.5 . . ?
C00X C01P HF 109.5 . . ?
C00X C01P HG 109.5 . . ?
H1 C01P HF 109.5 . . ?
H1 C01P HG 109.5 . . ?
HF C01P HG 109.5 . . ?
C00R C01Q H2 109.5 . . ?
C00R C01Q HH 109.5 . . ?
C00R C01Q HI 109.5 . . ?
H2 C01Q HH 109.5 . . ?
H2 C01Q HI 109.5 . . ?
HH C01Q HI 109.5 . . ?
C01I C01R H3 109.5 . . ?
C01I C01R HJ 109.5 . . ?
C01I C01R HK 109.5 . . ?
H3 C01R HJ 109.5 . . ?
H3 C01R HK 109.5 . . ?
HJ C01R HK 109.5 . . ?
C012 C01S H4 109.5 . . ?
C012 C01S HL 109.5 . . ?
C012 C01S HM 109.5 . . ?
H4 C01S HL 109.5 . . ?
H4 C01S HM 109.5 . . ?
HL C01S HM 109.5 . . ?
Mn01 C01T H5 120.9 . . ?
C021 C01T Mn01 71.8(4) . . ?
C021 C01T H5 127.3 . . ?
C023 C01T Mn01 72.0(5) . . ?
C023 C01T H5 127.3 . . ?
C023 C01T C021 105.4(7) . . ?
C00Y C01U H6 109.5 . . ?
C00Y C01U HN 109.5 . . ?
C00Y C01U HO 109.5 . . ?
H6 C01U HN 109.5 . . ?
H6 C01U HO 109.5 . . ?
HN C01U HO 109.5 . . ?
C019 C01V H7 109.5 . . ?
C019 C01V HP 109.5 . . ?
C019 C01V HQ 109.5 . . ?
H7 C01V HP 109.5 . . ?
H7 C01V HQ 109.5 . . ?
HP C01V HQ 109.5 . . ?
C00S C01W H8 109.5 . . ?
C00S C01W HR 109.5 . . ?
C00S C01W HS 109.5 . . ?
H8 C01W HR 109.5 . . ?
H8 C01W HS 109.5 . . ?
HR C01W HS 109.5 . . ?
Mn01 C01X H9 113.5 . . ?
O005 C01X Mn01 133.0(17) . . ?
O005 C01X H9 113.5 . . ?
C01I C01Y H10 109.5 . . ?
C01I C01Y HT 109.5 . . ?
C01I C01Y HU 109.5 . . ?
H10 C01Y HT 109.5 . . ?
H10 C01Y HU 109.5 . . ?
HT C01Y HU 109.5 . . ?
C00S C01Z H11 109.5 . . ?
C00S C01Z HV 109.5 . . ?
C00S C01Z HW 109.5 . . ?
H11 C01Z HV 109.5 . . ?
H11 C01Z HW 109.5 . . ?
HV C01Z HW 109.5 . . ?
Mn01 C020 H020 122.4 . . ?
C021 C020 Mn01 71.6(3) . . ?
C021 C020 H020 127.4 . . ?
C022 C020 Mn01 70.4(4) . . ?
C022 C020 H020 127.4 . . ?
C022 C020 C021 105.2(7) . . ?
C01T C021 Mn01 69.0(4) . . ?
C020 C021 Mn01 69.3(4) . . ?
C020 C021 C01T 108.1(6) . . ?
C5 C021 Mn01 127.5(6) . . ?
C5 C021 C01T 129.3(10) . . ?
C5 C021 C020 122.6(10) . . ?
Mn01 C022 H022 121.9 . . ?
C020 C022 Mn01 73.7(4) . . ?
C020 C022 H022 125.7 . . ?
C020 C022 C023 108.7(8) . . ?
C023 C022 Mn01 70.4(3) . . ?
C023 C022 H022 125.7 . . ?
Mn01 C023 H023 124.3 . . ?
C01T C023 Mn01 73.8(4) . . ?
C01T C023 C022 112.3(7) . . ?
C01T C023 H023 123.8 . . ?
C022 C023 Mn01 69.6(4) . . ?
C022 C023 H023 123.8 . . ?
C012 C024 H02A 109.5 . . ?
C012 C024 H02B 109.5 . . ?
C012 C024 H02C 109.5 . . ?
H02A C024 H02B 109.5 . . ?
H02A C024 H02C 109.5 . . ?
H02B C024 H02C 109.5 . . ?
Mn01 C1 H1A 110.2 . . ?
O004 C1 Mn01 140(2) . . ?
O004 C1 H1A 110.2 . . ?
O005 C2 Mn01 173.7(8) . . ?
C021 C5 H5A 109.5 . . ?
C021 C5 H5B 109.5 . . ?
C021 C5 H5C 109.5 . . ?
H5A C5 H5B 109.5 . . ?
H5A C5 H5C 109.5 . . ?
H5B C5 H5C 109.5 . . ?

loop_
_geom_bond_atom_site_label_1
_geom_bond_atom_site_label_2
_geom_bond_distance
_geom_bond_site_symmetry_2
_geom_bond_publ_flag
Mn01 C01J 1.742(6) . ?
Mn01 C01N 1.646(12) . ?
Mn01 C01T 2.184(8) . ?
Mn01 C01X 1.905(15) . ?
Mn01 C020 2.191(6) . ?
Mn01 C021 2.222(6) . ?
Mn01 C022 2.151(6) . ?
Mn01 C023 2.163(6) . ?
Mn01 C1 1.895(17) . ?
Mn01 C2 1.653(12) . ?
Mg02 Mg03 3.5258(16) . ?
Mg02 O004 1.962(3) . ?
Mg02 N006 2.043(3) . ?
Mg02 N007 2.030(3) . ?
Mg02 HX 1.83(4) . ?
Mg03 O005 1.949(3) . ?
Mg03 N008 2.049(3) . ?
Mg03 N009 2.033(3) . ?
Mg03 HX 1.80(4) . ?
O004 C01N 1.253(13) . ?
O004 C1 1.181(13) . ?
O005 C01X 1.252(13) . ?
O005 C2 1.258(13) . ?
N006 C00A 1.324(5) . ?
N006 C00K 1.436(5) . ?
N007 C00E 1.445(4) . ?
N007 C00F 1.328(4) . ?
N008 C00D 1.432(5) . ?
N008 C00O 1.320(5) . ?
N009 C00H 1.439(5) . ?
N009 C00U 1.332(5) . ?
C00A C00N 1.396(5) . ?
C00A C013 1.519(5) . ?
C00B C00E 1.405(5) . ?
C00B C00G 1.393(5) . ?
C00B C015 1.516(6) . ?
C00C C00D 1.403(6) . ?
C00C C00S 1.510(6) . ?
C00C C00Z 1.383(6) . ?
C00D C00M 1.404(6) . ?
C00E C00I 1.402(5) . ?
C00F C00N 1.402(5) . ?
C00F C00V 1.511(5) . ?
C00G H00G 0.9300 . ?
C00G C00J 1.367(6) . ?
C00H C00L 1.403(6) . ?
C00H C011 1.388(6) . ?
C00I C00Q 1.387(5) . ?
C00I C00R 1.500(6) . ?
C00J H00J 0.9300 . ?
C00J C00Q 1.362(6) . ?
C00K C00P 1.407(5) . ?
C00K C00T 1.402(5) . ?
C00L C00X 1.515(6) . ?
C00L C014 1.390(6) . ?
C00M C016 1.392(6) . ?
C00M C019 1.517(6) . ?
C00N H00N 0.9300 . ?
C00O C010 1.395(6) . ?
C00O C018 1.507(6) . ?
C00P C012 1.507(6) . ?
C00P C017 1.401(6) . ?
C00Q H00Q 0.9300 . ?
C00R H00R 0.9800 . ?
C00R C01K 1.507(7) . ?
C00R C01Q 1.523(6) . ?
C00S H00S 0.9800 . ?
C00S C01W 1.489(7) . ?
C00S C01Z 1.508(7) . ?
C00T C00Y 1.521(6) . ?
C00T C01F 1.387(6) . ?
C00U C010 1.399(6) . ?
C00U C01L 1.518(6) . ?
C00V H00A 0.9600 . ?
C00V H00B 0.9600 . ?
C00V H00C 0.9600 . ?
O00W C01J 1.099(6) . ?
C00X H00X 0.9800 . ?
C00X C01H 1.500(6) . ?
C00X C01P 1.509(6) . ?
C00Y H00Y 0.9800 . ?
C00Y C01E 1.509(7) . ?
C00Y C01U 1.543(7) . ?
C00Z H00Z 0.9300 . ?
C00Z C01G 1.372(7) . ?
C010 H010 0.9300 . ?
C011 C01A 1.386(6) . ?
C011 C01I 1.526(6) . ?
C012 H012 0.9800 . ?
C012 C01S 1.519(7) . ?
C012 C024 1.515(8) . ?
C013 H01A 0.9600 . ?
C013 H01B 0.9600 . ?
C013 H01C 0.9600 . ?
C014 H014 0.9300 . ?
C014 C01D 1.364(7) . ?
C015 H015 0.9800 . ?
C015 C01M 1.535(7) . ?
C015 C01O 1.512(7) . ?
C016 H016 0.9300 . ?
C016 C01G 1.363(7) . ?
C017 H017 0.9300 . ?
C017 C01B 1.363(7) . ?
C018 H01D 0.9600 . ?
C018 H01E 0.9600 . ?
C018 H01F 0.9600 . ?
C019 H019 0.9800 . ?
C019 C01C 1.516(6) . ?
C019 C01V 1.546(7) . ?
C01A H01G 0.9300 . ?
C01A C01D 1.370(7) . ?
C01B H01H 0.9300 . ?
C01B C01F 1.373(7) . ?
C01C H01I 0.9600 . ?
C01C H01J 0.9600 . ?
C01C H01K 0.9600 . ?
C01D H01L 0.9300 . ?
C01E H01M 0.9600 . ?
C01E H01N 0.9600 . ?
C01E H01O 0.9600 . ?
C01F H01P 0.9300 . ?
C01G H01Q 0.9300 . ?
C01H H01R 0.9600 . ?
C01H H01S 0.9600 . ?
C01H H01T 0.9600 . ?
C01I H01U 0.9800 . ?
C01I C01R 1.503(8) . ?
C01I C01Y 1.518(8) . ?
C01K H01V 0.9600 . ?
C01K H01W 0.9600 . ?
C01K H01X 0.9600 . ?
C01L H01Y 0.9600 . ?
C01L H 0.9600 . ?
C01L HA 0.9600 . ?
C01M H01Z 0.9600 . ?
C01M HB 0.9600 . ?
C01M HC 0.9600 . ?
C01O H01 0.9600 . ?
C01O HD 0.9600 . ?
C01O HE 0.9600 . ?
C01P H1 0.9600 . ?
C01P HF 0.9600 . ?
C01P HG 0.9600 . ?
C01Q H2 0.9600 . ?
C01Q HH 0.9600 . ?
C01Q HI 0.9600 . ?
C01R H3 0.9600 . ?
C01R HJ 0.9600 . ?
C01R HK 0.9600 . ?
C01S H4 0.9600 . ?
C01S HL 0.9600 . ?
C01S HM 0.9600 . ?
C01T H5 0.9300 . ?
C01T C021 1.480(11) . ?
C01T C023 1.279(12) . ?
C01U H6 0.9600 . ?
C01U HN 0.9600 . ?
C01U HO 0.9600 . ?
C01V H7 0.9600 . ?
C01V HP 0.9600 . ?
C01V HQ 0.9600 . ?
C01W H8 0.9600 . ?
C01W HR 0.9600 . ?
C01W HS 0.9600 . ?
C01X H9 0.9300 . ?
C01Y H10 0.9600 . ?
C01Y HT 0.9600 . ?
C01Y HU 0.9600 . ?
C01Z H11 0.9600 . ?
C01Z HV 0.9600 . ?
C01Z HW 0.9600 . ?
C020 H020 0.9300 . ?
C020 C021 1.477(11) . ?
C020 C022 1.338(10) . ?
C021 C5 1.476(11) . ?
C022 H022 0.9300 . ?
C022 C023 1.478(12) . ?
C023 H023 0.9300 . ?
C024 H02A 0.9600 . ?
C024 H02B 0.9600 . ?
C024 H02C 0.9600 . ?
C1 H1A 0.9300 . ?
C5 H5A 0.9600 . ?
C5 H5B 0.9600 . ?
C5 H5C 0.9600 . ?

loop_
_geom_torsion_atom_site_label_1
_geom_torsion_atom_site_label_2
_geom_torsion_atom_site_label_3
_geom_torsion_atom_site_label_4
_geom_torsion
_geom_torsion_site_symmetry_1
_geom_torsion_site_symmetry_2
_geom_torsion_site_symmetry_3
_geom_torsion_site_symmetry_4
_geom_torsion_publ_flag
Mn01 C01T C021 C020 58.4(4) . . . . ?
Mn01 C01T C021 C5 -121.9(8) . . . . ?
Mn01 C01T C023 C022 -59.2(5) . . . . ?
Mn01 C020 C021 C01T -58.2(4) . . . . ?
Mn01 C020 C021 C5 122.1(7) . . . . ?
Mn01 C020 C022 C023 62.1(5) . . . . ?
Mn01 C022 C023 C01T 61.6(6) . . . . ?
Mg02 O004 C1 Mn01 11(4) . . . . ?
Mg02 N006 C00A C00N 6.4(5) . . . . ?
Mg02 N006 C00A C013 -176.9(3) . . . . ?
Mg02 N006 C00K C00P -86.7(4) . . . . ?
Mg02 N006 C00K C00T 90.8(4) . . . . ?
Mg02 N007 C00E C00B 86.9(3) . . . . ?
Mg02 N007 C00E C00I -91.4(4) . . . . ?
Mg02 N007 C00F C00N -14.0(5) . . . . ?
Mg02 N007 C00F C00V 167.4(3) . . . . ?
Mg03 O005 C01X Mn01 37(3) . . . . ?
Mg03 N008 C00D C00C -82.6(4) . . . . ?
Mg03 N008 C00D C00M 94.8(4) . . . . ?
Mg03 N008 C00O C010 9.1(6) . . . . ?
Mg03 N008 C00O C018 -172.4(3) . . . . ?
Mg03 N009 C00H C00L -87.3(4) . . . . ?
Mg03 N009 C00H C011 90.9(4) . . . . ?
Mg03 N009 C00U C010 -12.5(6) . . . . ?
Mg03 N009 C00U C01L 168.0(4) . . . . ?
N006 C00A C00N C00F 13.2(7) . . . . ?
N006 C00K C00P C012 0.7(5) . . . . ?
N006 C00K C00P C017 -179.8(4) . . . . ?
N006 C00K C00T C00Y 0.9(6) . . . . ?
N006 C00K C00T C01F -178.6(4) . . . . ?
N007 C00E C00I C00Q -178.2(3) . . . . ?
N007 C00E C00I C00R 6.0(5) . . . . ?
N007 C00F C00N C00A -8.9(7) . . . . ?
N008 C00D C00M C016 178.6(4) . . . . ?
N008 C00D C00M C019 -2.7(6) . . . . ?
N008 C00O C010 C00U 10.9(8) . . . . ?
N009 C00H C00L C00X -0.4(6) . . . . ?
N009 C00H C00L C014 179.9(4) . . . . ?
N009 C00H C011 C01A -179.7(4) . . . . ?
N009 C00H C011 C01I 1.0(6) . . . . ?
N009 C00U C010 C00O -9.0(8) . . . . ?
C00A N006 C00K C00P 93.3(4) . . . . ?
C00A N006 C00K C00T -89.2(4) . . . . ?
C00B C00E C00I C00Q 3.6(5) . . . . ?
C00B C00E C00I C00R -172.2(4) . . . . ?
C00B C00G C00J C00Q 2.2(6) . . . . ?
C00C C00D C00M C016 -4.1(6) . . . . ?
C00C C00D C00M C019 174.7(4) . . . . ?
C00C C00Z C01G C016 -3.0(7) . . . . ?
C00D N008 C00O C010 -174.6(4) . . . . ?
C00D N008 C00O C018 3.9(6) . . . . ?
C00D C00C C00S C01W -86.2(5) . . . . ?
C00D C00C C00S C01Z 147.7(4) . . . . ?
C00D C00C C00Z C01G 0.3(6) . . . . ?
C00D C00M C016 C01G 1.4(7) . . . . ?
C00D C00M C019 C01C -116.0(5) . . . . ?
C00D C00M C019 C01V 121.0(5) . . . . ?
C00E N007 C00F C00N 164.2(4) . . . . ?
C00E N007 C00F C00V -14.3(5) . . . . ?
C00E C00B C00G C00J 0.0(6) . . . . ?
C00E C00B C015 C01M 92.1(5) . . . . ?
C00E C00B C015 C01O -143.8(4) . . . . ?
C00E C00I C00Q C00J -1.3(6) . . . . ?
C00E C00I C00R C01K 96.1(5) . . . . ?
C00E C00I C00R C01Q -139.2(5) . . . . ?
C00F N007 C00E C00B -91.4(4) . . . . ?
C00F N007 C00E C00I 90.4(4) . . . . ?
C00G C00B C00E N007 178.8(3) . . . . ?
C00G C00B C00E C00I -2.9(5) . . . . ?
C00G C00B C015 C01M -86.7(5) . . . . ?
C00G C00B C015 C01O 37.4(6) . . . . ?
C00G C00J C00Q C00I -1.6(6) . . . . ?
C00H N009 C00U C010 163.5(4) . . . . ?
C00H N009 C00U C01L -16.0(6) . . . . ?
C00H C00L C00X C01H 109.1(5) . . . . ?
C00H C00L C00X C01P -127.0(5) . . . . ?
C00H C00L C014 C01D -1.1(7) . . . . ?
C00H C011 C01A C01D 0.7(7) . . . . ?
C00H C011 C01I C01R -125.5(5) . . . . ?
C00H C011 C01I C01Y 109.7(6) . . . . ?
C00K N006 C00A C00N -173.6(4) . . . . ?
C00K N006 C00A C013 3.1(5) . . . . ?
C00K C00P C012 C01S 117.7(5) . . . . ?
C00K C00P C012 C024 -119.6(6) . . . . ?
C00K C00P C017 C01B -1.8(7) . . . . ?
C00K C00T C00Y C01E -122.3(4) . . . . ?
C00K C00T C00Y C01U 115.3(5) . . . . ?
C00K C00T C01F C01B -1.3(7) . . . . ?
C00L C00H C011 C01A -1.6(6) . . . . ?
C00L C00H C011 C01I 179.1(4) . . . . ?
C00L C014 C01D C01A 0.2(8) . . . . ?
C00M C016 C01G C00Z 2.1(7) . . . . ?
C00O N008 C00D C00C 101.0(4) . . . . ?
C00O N008 C00D C00M -81.6(5) . . . . ?
C00P C00K C00T C00Y 178.4(4) . . . . ?
C00P C00K C00T C01F -1.2(6) . . . . ?
C00P C017 C01B C01F -0.6(8) . . . . ?
C00Q C00I C00R C01K -79.6(5) . . . . ?
C00Q C00I C00R C01Q 45.1(6) . . . . ?
C00R C00I C00Q C00J 174.6(4) . . . . ?
C00S C00C C00D N008 0.7(5) . . . . ?
C00S C00C C00D C00M -176.7(3) . . . . ?
C00S C00C C00Z C01G -179.7(4) . . . . ?
C00T C00K C00P C012 -176.8(4) . . . . ?
C00T C00K C00P C017 2.7(6) . . . . ?
C00U N009 C00H C00L 96.7(5) . . . . ?
C00U N009 C00H C011 -85.1(5) . . . . ?
C00V C00F C00N C00A 169.7(4) . . . . ?
C00X C00L C014 C01D 179.2(4) . . . . ?
C00Y C00T C01F C01B 179.1(5) . . . . ?
C00Z C00C C00D N008 -179.4(3) . . . . ?
C00Z C00C C00D C00M 3.2(6) . . . . ?
C00Z C00C C00S C01W 93.9(5) . . . . ?
C00Z C00C C00S C01Z -32.2(6) . . . . ?
C011 C00H C00L C00X -178.5(4) . . . . ?
C011 C00H C00L C014 1.7(6) . . . . ?
C011 C01A C01D C014 0.0(8) . . . . ?
C012 C00P C017 C01B 177.7(4) . . . . ?
C013 C00A C00N C00F -163.6(4) . . . . ?
C014 C00L C00X C01H -71.1(5) . . . . ?
C014 C00L C00X C01P 52.7(6) . . . . ?
C015 C00B C00E N007 0.0(5) . . . . ?
C015 C00B C00E C00I 178.2(4) . . . . ?
C015 C00B C00G C00J 178.8(4) . . . . ?
C016 C00M C019 C01C 62.7(5) . . . . ?
C016 C00M C019 C01V -60.3(6) . . . . ?
C017 C00P C012 C01S -61.8(6) . . . . ?
C017 C00P C012 C024 61.0(7) . . . . ?
C017 C01B C01F C00T 2.2(8) . . . . ?
C018 C00O C010 C00U -167.7(5) . . . . ?
C019 C00M C016 C01G -177.4(4) . . . . ?
C01A C011 C01I C01R 55.2(6) . . . . ?
C01A C011 C01I C01Y -69.6(7) . . . . ?
C01F C00T C00Y C01E 57.3(5) . . . . ?
C01F C00T C00Y C01U -65.2(6) . . . . ?
C01I C011 C01A C01D -180.0(5) . . . . ?
C01J Mn01 C1 O004 -83.2(13) . . . . ?
C01L C00U C010 C00O 170.6(5) . . . . ?
C01T Mn01 C1 O004 117.4(13) . . . . ?
C020 Mn01 C1 O004 -176.3(12) . . . . ?
C020 C022 C023 Mn01 -64.2(5) . . . . ?
C020 C022 C023 C01T -2.5(9) . . . . ?
C021 Mn01 C1 O004 155.4(14) . . . . ?
C021 C01T C023 Mn01 64.5(5) . . . . ?
C021 C01T C023 C022 5.3(8) . . . . ?
C021 C020 C022 Mn01 -63.6(4) . . . . ?
C021 C020 C022 C023 -1.6(8) . . . . ?
C022 Mn01 C1 O004 165.8(10) . . . . ?
C022 C020 C021 Mn01 62.9(5) . . . . ?
C022 C020 C021 C01T 4.6(8) . . . . ?
C022 C020 C021 C5 -175.1(7) . . . . ?
C023 Mn01 C1 O004 110.8(14) . . . . ?
C023 C01T C021 Mn01 -64.6(5) . . . . ?
C023 C01T C021 C020 -6.2(8) . . . . ?
C023 C01T C021 C5 173.5(8) . . . . ?
C2 Mn01 C1 O004 14.6(14) . . . . ?

loop_
_smtbx_masks_void_nr
_smtbx_masks_void_average_x
_smtbx_masks_void_average_y
_smtbx_masks_void_average_z
_smtbx_masks_void_volume
_smtbx_masks_void_count_electrons
_smtbx_masks_void_content
1 0.181 -0.270 0.123 295.1 36.5 '1 pentane'
2 -0.181 0.230 0.377 295.1 36.6 '1 pentane'
3 0.181 -0.230 0.623 295.1 36.5 '1 pentane'
4 -0.181 0.270 0.877 295.1 36.6 '1 pentane'
5 0.500 0.000 1.000 36.8 5.0 ?
6 0.500 0.500 0.500 36.8 5.0 ?
